data_7004186
loop_
_publ_author_name
'Stylianou, Marios'
'Drouza, Chryssoula'
'Viskadourakis, Zacharias'
'Giapintzakis, John'
'Keramidas, Anastasios D.'

_publ_section_title
;
 Synthesis, structure, magnetic properties and aqueous solution
 characterization of p-hydroquinone and phenol iminodiacetate
 copper(ii) complexes
;
_journal_issue 44
_journal_name_full 'Dalton Transactions'
_journal_page_first 6188
_journal_page_last 6204
_journal_paper_doi 10.1039/b803854f
_journal_year 2008
_chemical_formula_sum 'C12 H19 Cu N O11'
_chemical_formula_weight 416.82
_chemical_name_systematic
;
?
;
_space_group_IT_number 14
_symmetry_cell_setting monoclinic
_symmetry_space_group_name_Hall '-P 2yab'
_symmetry_space_group_name_H-M 'P 1 21/a 1'
_atom_sites_solution_hydrogens geom
_atom_sites_solution_primary direct
_atom_sites_solution_secondary difmap
_audit_creation_method SHELXL-97
_cell_angle_alpha 90.00
_cell_angle_beta 107.112(10)
_cell_angle_gamma 90.00
_cell_formula_units_Z 4
_cell_length_a 11.0596(13)
_cell_length_b 10.4096(11)
_cell_length_c 14.4704(16)
_cell_measurement_temperature 100
_cell_volume 1592.2(3)
_computing_structure_refinement 'SHELXL-97 (Sheldrick, 1997)'
_diffrn_ambient_temperature 100
_diffrn_measured_fraction_theta_full 0.829
_diffrn_measured_fraction_theta_max 0.829
_diffrn_radiation_monochromator graphite
_diffrn_radiation_source 'fine-focus sealed tube'
_diffrn_radiation_type MoK\a
_diffrn_radiation_wavelength 0.71073
_diffrn_reflns_av_R_equivalents 0.0382
_diffrn_reflns_av_sigmaI/netI 0.1192
_diffrn_reflns_limit_h_max 8
_diffrn_reflns_limit_h_min -15
_diffrn_reflns_limit_k_max 14
_diffrn_reflns_limit_k_min -5
_diffrn_reflns_limit_l_max 20
_diffrn_reflns_limit_l_min -18
_diffrn_reflns_number 5647
_diffrn_reflns_theta_full 30.37
_diffrn_reflns_theta_max 30.37
_diffrn_reflns_theta_min 3.37
_exptl_absorpt_coefficient_mu 1.433
_exptl_absorpt_correction_T_max 0.863
_exptl_absorpt_correction_T_min 0.651
_exptl_absorpt_correction_type analytical
_exptl_crystal_density_diffrn 1.722
_exptl_crystal_density_method 'not measured'
_exptl_crystal_F_000 844
_exptl_crystal_size_max 0.359
_exptl_crystal_size_mid 0.255
_exptl_crystal_size_min 0.103
_refine_diff_density_max 0.898
_refine_diff_density_min -0.556
_refine_diff_density_rms 0.129
_refine_ls_extinction_method none
_refine_ls_goodness_of_fit_ref 0.888
_refine_ls_hydrogen_treatment mixed
_refine_ls_matrix_type full
_refine_ls_number_parameters 242
_refine_ls_number_reflns 3987
_refine_ls_number_restraints 0
_refine_ls_restrained_S_all 0.888
_refine_ls_R_factor_all 0.0776
_refine_ls_R_factor_gt 0.0435
_refine_ls_shift/su_max 0.001
_refine_ls_shift/su_mean 0.000
_refine_ls_structure_factor_coef Fsqd
_refine_ls_weighting_details 'calc w=1/[\s^2^(Fo^2^)+(0.0643P)^2^+0.0000P] where P=(Fo^2^+2Fc^2^)/3'
_refine_ls_weighting_scheme calc
_refine_ls_wR_factor_gt 0.1152
_refine_ls_wR_factor_ref 0.1204
_reflns_number_gt 2295
_reflns_number_total 3987
_reflns_threshold_expression >2sigma(I)
_cod_data_source_file b803854f.txt
_cod_data_source_block Cu1
_cod_depositor_comments
;
The following automatic conversions were performed:
'_symmetry_cell_setting' value 'Monoclinic' changed to 'monoclinic'
according to '/home/saulius/struct/CIF-dictionaries/cif_core.dic'
dictionary named 'cif_core.dic' version 2.4.1 from 2010-06-29.

Automatic conversion script
Id: cif_fix_enum 1527 2010-12-29 10:47:43Z saulius 
;
_cod_original_sg_symbol_H-M P21/a
_cod_database_code 7004186

loop_
_symmetry_equiv_pos_as_xyz
'x, y, z'
'-x+1/2, y+1/2, -z'
'-x, -y, -z'
'x-1/2, -y-1/2, z'

loop_
_atom_site_label
_atom_site_type_symbol
_atom_site_fract_x
_atom_site_fract_y
_atom_site_fract_z
_atom_site_U_iso_or_equiv
_atom_site_adp_type
_atom_site_occupancy
_atom_site_symmetry_multiplicity
_atom_site_calc_flag
_atom_site_refinement_flags
_atom_site_disorder_assembly
_atom_site_disorder_group
Cu Cu 0.85396(4) 0.92494(4) 0.63279(3) 0.01017(14) Uani 1 1 d . . .
O5 O 0.5630(2) 0.8723(3) 0.73312(18) 0.0133(6) Uani 1 1 d . . .
O4 O 0.9692(2) 1.2519(2) 0.55645(18) 0.0126(6) Uani 1 1 d . . .
O4W O 1.3984(3) 1.0405(3) 0.7904(2) 0.0199(7) Uani 1 1 d . . .
O6 O 0.6844(3) 0.9619(3) 1.05629(19) 0.0182(6) Uani 1 1 d . . .
H6 H 0.6498 0.9571 1.0991 0.027 Uiso 1 1 calc R . .
O1W O 0.9095(2) 0.7721(2) 0.57684(18) 0.0121(6) Uani 1 1 d . . .
O1 O 1.0264(2) 0.8693(3) 0.78588(18) 0.0154(6) Uani 1 1 d . . .
H1 H 1.0638 0.8012 0.7859 0.023 Uiso 1 1 calc R . .
O3W O 1.2087(3) 0.9354(3) 0.6404(2) 0.0162(6) Uani 1 1 d . . .
O3 O 0.7278(2) 0.8325(2) 0.67955(18) 0.0123(6) Uani 1 1 d . . .
O2W O 0.6842(2) 0.9722(3) 0.49575(19) 0.0159(6) Uani 1 1 d . . .
O7 O 0.7931(2) 0.7930(3) 1.13447(19) 0.0183(6) Uani 1 1 d . . .
O2 O 0.9659(2) 1.0451(2) 0.59509(18) 0.0112(6) Uani 1 1 d . . .
N N 0.8106(3) 1.0758(3) 0.7016(2) 0.0076(6) Uani 1 1 d . . .
C9 C 0.8246(4) 1.1874(4) 0.6409(3) 0.0121(8) Uani 1 1 d . . .
H9A H 0.8448 1.2640 0.6806 0.015 Uiso 1 1 calc R . .
H9B H 0.7455 1.2022 0.5908 0.015 Uiso 1 1 calc R . .
C5 C 0.8349(3) 0.9779(4) 0.9342(3) 0.0123(8) Uani 1 1 d . . .
H5 H 0.7880 1.0498 0.9405 0.015 Uiso 1 1 calc R . .
C4 C 0.8396(3) 0.8715(4) 0.9943(3) 0.0118(8) Uani 1 1 d . . .
C2 C 0.9758(3) 0.7627(4) 0.9179(3) 0.0137(8) Uani 1 1 d . . .
H2 H 1.0234 0.6911 0.9122 0.016 Uiso 1 1 calc R . .
C12 C 0.6561(3) 0.9096(4) 0.7080(3) 0.0099(8) Uani 1 1 d . . .
C10 C 0.9294(3) 1.1604(4) 0.5949(3) 0.0107(8) Uani 1 1 d . . .
C3 C 0.9117(3) 0.7661(4) 0.9867(3) 0.0138(8) Uani 1 1 d . . .
H3 H 0.9172 0.6967 1.0282 0.017 Uiso 1 1 calc R . .
C11 C 0.6801(3) 1.0522(3) 0.7047(3) 0.0103(8) Uani 1 1 d . . .
H11A H 0.6204 1.0893 0.6479 0.012 Uiso 1 1 calc R . .
H11B H 0.6677 1.0933 0.7614 0.012 Uiso 1 1 calc R . .
C7 C 0.7715(3) 0.8704(4) 1.0688(3) 0.0122(8) Uani 1 1 d . . .
C1 C 0.9681(3) 0.8672(4) 0.8578(3) 0.0126(8) Uani 1 1 d . . .
C8 C 0.8985(3) 1.0916(3) 0.8015(2) 0.0101(8) Uani 1 1 d . . .
H8A H 0.8736 1.1670 0.8309 0.012 Uiso 1 1 calc R . .
H8B H 0.9834 1.1061 0.7975 0.012 Uiso 1 1 calc R . .
C6 C 0.8997(3) 0.9772(4) 0.8650(3) 0.0105(8) Uani 1 1 d . . .
H3WA H 1.134(4) 0.962(4) 0.629(3) 0.014(12) Uiso 1 1 d . . .
H4WA H 1.459(4) 0.998(4) 0.793(3) 0.009(12) Uiso 1 1 d . . .
H3WB H 1.202(4) 0.866(5) 0.643(3) 0.018(15) Uiso 1 1 d . . .
H4WB H 1.336(5) 1.006(6) 0.754(4) 0.050(19) Uiso 1 1 d . . .

loop_
_atom_site_aniso_label
_atom_site_aniso_U_11
_atom_site_aniso_U_22
_atom_site_aniso_U_33
_atom_site_aniso_U_23
_atom_site_aniso_U_13
_atom_site_aniso_U_12
Cu 0.0118(2) 0.0103(2) 0.0100(2) -0.0009(2) 0.00574(17) -0.0007(2)
O5 0.0116(13) 0.0148(14) 0.0168(15) -0.0017(11) 0.0092(11) -0.0037(11)
O4 0.0137(14) 0.0128(14) 0.0129(14) 0.0014(11) 0.0065(11) -0.0022(11)
O4W 0.0194(18) 0.0196(17) 0.0224(19) 0.0016(14) 0.0089(15) 0.0040(15)
O6 0.0231(15) 0.0220(16) 0.0142(15) 0.0045(12) 0.0127(12) 0.0057(13)
O1W 0.0121(14) 0.0109(13) 0.0158(14) -0.0025(11) 0.0082(11) 0.0006(11)
O1 0.0172(14) 0.0153(14) 0.0161(16) 0.0023(12) 0.0089(12) 0.0067(12)
O3W 0.0144(16) 0.0162(18) 0.0187(16) 0.0038(14) 0.0061(12) 0.0040(14)
O3 0.0101(13) 0.0111(13) 0.0173(15) 0.0004(11) 0.0065(11) 0.0003(11)
O2W 0.0163(14) 0.0181(14) 0.0143(15) -0.0001(12) 0.0060(12) -0.0003(12)
O7 0.0184(15) 0.0235(16) 0.0145(15) 0.0070(12) 0.0072(12) -0.0001(13)
O2 0.0099(13) 0.0108(14) 0.0151(14) -0.0010(11) 0.0069(11) 0.0000(10)
N 0.0078(14) 0.0100(15) 0.0052(15) -0.0003(13) 0.0024(12) -0.0005(14)
C9 0.016(2) 0.0121(19) 0.008(2) 0.0031(16) 0.0035(16) 0.0045(16)
C5 0.0112(19) 0.0136(19) 0.010(2) -0.0034(16) 0.0003(16) 0.0013(16)
C4 0.0130(19) 0.0166(19) 0.0048(19) -0.0022(16) 0.0012(15) -0.0039(17)
C2 0.014(2) 0.0126(19) 0.013(2) -0.0033(16) 0.0018(16) 0.0032(16)
C12 0.0110(18) 0.0110(19) 0.0067(19) 0.0019(15) 0.0009(14) -0.0012(15)
C10 0.0081(18) 0.016(2) 0.007(2) -0.0014(15) 0.0009(15) -0.0021(16)
C3 0.015(2) 0.0129(19) 0.013(2) 0.0009(16) 0.0031(16) -0.0001(17)
C11 0.0091(18) 0.012(2) 0.0088(19) 0.0004(15) 0.0017(14) -0.0017(15)
C7 0.0118(19) 0.016(2) 0.008(2) -0.0028(16) 0.0018(15) -0.0047(17)
C1 0.0115(19) 0.017(2) 0.009(2) -0.0043(16) 0.0027(15) -0.0031(17)
C8 0.0094(18) 0.013(2) 0.0089(19) 0.0018(15) 0.0041(14) 0.0017(16)
C6 0.0106(19) 0.0112(18) 0.009(2) 0.0004(15) 0.0020(15) -0.0004(16)

loop_
_atom_type_symbol
_atom_type_description
_atom_type_scat_dispersion_real
_atom_type_scat_dispersion_imag
_atom_type_scat_source
C C 0.0033 0.0016 'International Tables Vol C Tables 4.2.6.8 and 6.1.1.4'
H H 0.0000 0.0000 'International Tables Vol C Tables 4.2.6.8 and 6.1.1.4'
N N 0.0061 0.0033 'International Tables Vol C Tables 4.2.6.8 and 6.1.1.4'
O O 0.0106 0.0060 'International Tables Vol C Tables 4.2.6.8 and 6.1.1.4'
Cu Cu 0.3201 1.2651 'International Tables Vol C Tables 4.2.6.8 and 6.1.1.4'

loop_
_geom_angle_atom_site_label_1
_geom_angle_atom_site_label_2
_geom_angle_atom_site_label_3
_geom_angle
_geom_angle_site_symmetry_1
_geom_angle_site_symmetry_3
_geom_angle_publ_flag
O2 Cu O1W 95.91(11) . . ?
O2 Cu O3 169.20(11) . . ?
O1W Cu O3 94.85(11) . . ?
O2 Cu N 84.27(11) . . ?
O1W Cu N 174.37(11) . . ?
O3 Cu N 85.11(11) . . ?
O2 Cu O2W 92.57(10) . . ?
O1W Cu O2W 95.22(10) . . ?
O3 Cu O2W 85.50(10) . . ?
N Cu O2W 90.39(11) . . ?
C12 O3 Cu 111.9(2) . . ?
C10 O2 Cu 112.4(2) . . ?
C11 N C9 114.8(3) . . ?
C11 N C8 110.6(3) . . ?
C9 N C8 109.5(3) . . ?
C11 N Cu 105.4(2) . . ?
C9 N Cu 103.7(2) . . ?
C8 N Cu 112.7(2) . . ?
N C9 C10 109.8(3) . . ?
C6 C5 C4 120.7(4) . . ?
C3 C4 C5 119.7(3) . . ?
C3 C4 C7 118.7(4) . . ?
C5 C4 C7 121.6(4) . . ?
C1 C2 C3 119.0(4) . . ?
O5 C12 O3 122.7(3) . . ?
O5 C12 C11 118.8(3) . . ?
O3 C12 C11 118.4(3) . . ?
O4 C10 O2 124.8(3) . . ?
O4 C10 C9 118.0(3) . . ?
O2 C10 C9 117.2(3) . . ?
C4 C3 C2 120.5(4) . . ?
N C11 C12 110.3(3) . . ?
O7 C7 O6 123.4(3) . . ?
O7 C7 C4 123.2(4) . . ?
O6 C7 C4 113.4(3) . . ?
O1 C1 C2 122.3(3) . . ?
O1 C1 C6 115.4(3) . . ?
C2 C1 C6 122.3(3) . . ?
N C8 C6 113.0(3) . . ?
C5 C6 C1 117.7(3) . . ?
C5 C6 C8 121.5(3) . . ?
C1 C6 C8 120.9(3) . . ?

loop_
_geom_bond_atom_site_label_1
_geom_bond_atom_site_label_2
_geom_bond_distance
_geom_bond_site_symmetry_2
_geom_bond_publ_flag
Cu O2 1.948(2) . ?
Cu O1W 1.963(2) . ?
Cu O3 1.972(2) . ?
Cu N 1.991(3) . ?
Cu O2W 2.347(3) . ?
O5 C12 1.251(4) . ?
O4 C10 1.247(4) . ?
O6 C7 1.329(5) . ?
O1 C1 1.376(4) . ?
O3 C12 1.278(4) . ?
O7 C7 1.215(5) . ?
O2 C10 1.267(4) . ?
N C11 1.478(4) . ?
N C9 1.492(5) . ?
N C8 1.494(5) . ?
C9 C10 1.522(5) . ?
C5 C6 1.391(5) . ?
C5 C4 1.401(5) . ?
C4 C3 1.379(5) . ?
C4 C7 1.485(5) . ?
C2 C1 1.380(5) . ?
C2 C3 1.382(5) . ?
C12 C11 1.512(5) . ?
C1 C6 1.393(5) . ?
C8 C6 1.503(5) . ?
